data_7125107
loop_
_publ_author_name
'M\"adl, Eric'
'Peresypkina, Eugenia'
'Timoshkin, Alexey Y.'
'Scheer, Manfred'

_publ_section_title
;
 Triple-decker sandwich complexes with a bent cyclo-P<sub>5</sub>
 middle-deck.
;
_journal_issue 83
_journal_name_full 'Chemical communications (Cambridge, England)'
_journal_page_first 12298
_journal_page_last 12301
_journal_paper_doi 10.1039/c6cc06883a
_journal_volume 52
_journal_year 2016
_chemical_formula_moiety 'C29 H50 Co Fe N P5'
_chemical_formula_sum 'C29 H50 Co Fe N P5'
_chemical_formula_weight 682.33
_space_group_crystal_system monoclinic
_space_group_IT_number 14
_space_group_name_Hall '-P 2yn'
_space_group_name_H-M_alt 'P 1 21/n 1'
_atom_sites_solution_hydrogens geom
_audit_creation_date 2015-02-10
_audit_creation_method
;
Olex2 1.2-beta
(compiled 2015.01.26 svn.r3150 for OlexSys, GUI svn.r4998)
;
_audit_update_record
;
2016-08-12 deposited with the CCDC.
2016-09-15 downloaded from the CCDC.
;
_cell_angle_alpha 90
_cell_angle_beta 108.2580(10)
_cell_angle_gamma 90
_cell_formula_units_Z 4
_cell_length_a 12.73000(10)
_cell_length_b 15.57900(10)
_cell_length_c 17.30440(10)
_cell_measurement_reflns_used 9010
_cell_measurement_temperature 123.1(6)
_cell_measurement_theta_max 66.4674
_cell_measurement_theta_min 3.6532
_cell_volume 3259.05(4)
_computing_cell_refinement
;
CrysAlisPro, Agilent Technologies,
Version 1.171.36.21 (release 14-08-2012 CrysAlis171 .NET)
(compiled Sep 14 2012,17:21:16)
;
_computing_data_collection
;
CrysAlisPro, Agilent Technologies,
Version 1.171.36.21 (release 14-08-2012 CrysAlis171 .NET)
(compiled Sep 14 2012,17:21:16)
;
_computing_data_reduction
;
CrysAlisPro, Agilent Technologies,
Version 1.171.36.21 (release 14-08-2012 CrysAlis171 .NET)
(compiled Sep 14 2012,17:21:16)
;
_computing_molecular_graphics 'Olex2 (Dolomanov et al., 2009)'
_computing_publication_material 'Olex2 (Dolomanov et al., 2009)'
_computing_structure_refinement 'ShelXL (Sheldrick, 2008)'
_diffrn_ambient_temperature 123.1(6)
_diffrn_detector_area_resol_mean 5.2715
_diffrn_measured_fraction_theta_full 0.976
_diffrn_measured_fraction_theta_max 0.995
_diffrn_measurement_details
;
#__ type_ start__ end____ width___ exp.time_
  1 omega  -32.00   69.00   0.5000   17.0000
omega____ theta____ kappa____ phi______ frames
    -       41.4431  -57.0000 -120.0000 202

#__ type_ start__ end____ width___ exp.time_
  2 omega    7.00   92.00   0.5000   17.0000
omega____ theta____ kappa____ phi______ frames
    -       41.4431 -125.0000  120.0000 170

#__ type_ start__ end____ width___ exp.time_
  3 omega  126.00  165.00   0.5000   80.0000
omega____ theta____ kappa____ phi______ frames
    -       93.5000   61.0000   90.0000 78

#__ type_ start__ end____ width___ exp.time_
  4 omega   27.00   60.00   0.5000   80.0000
omega____ theta____ kappa____ phi______ frames
    -       93.5000  -45.0000  -60.0000 66

#__ type_ start__ end____ width___ exp.time_
  5 omega   11.00   82.00   0.5000   80.0000
omega____ theta____ kappa____ phi______ frames
    -       93.5000  -95.0000   30.0000 142

#__ type_ start__ end____ width___ exp.time_
  6 omega   41.00  120.00   0.5000   80.0000
omega____ theta____ kappa____ phi______ frames
    -       93.5000   15.0000 -120.0000 158

#__ type_ start__ end____ width___ exp.time_
  7 omega   61.00  107.00   0.5000   80.0000
omega____ theta____ kappa____ phi______ frames
    -       93.5000   77.0000  120.0000 92

#__ type_ start__ end____ width___ exp.time_
  8 omega  127.00  154.00   0.5000   80.0000
omega____ theta____ kappa____ phi______ frames
    -       93.5000  125.0000    0.0000 54

#__ type_ start__ end____ width___ exp.time_
  9 omega  135.00  168.00   0.5000   80.0000
omega____ theta____ kappa____ phi______ frames
    -       93.5000   77.0000  120.0000 66

#__ type_ start__ end____ width___ exp.time_
 10 omega   32.00   60.00   0.5000   80.0000
omega____ theta____ kappa____ phi______ frames
    -       93.5000  -30.0000  -30.0000 56

#__ type_ start__ end____ width___ exp.time_
 11 omega  143.00  175.00   0.5000   80.0000
omega____ theta____ kappa____ phi______ frames
    -       93.5000   15.0000 -120.0000 64

#__ type_ start__ end____ width___ exp.time_
 12 omega   22.00   68.00   0.5000   80.0000
omega____ theta____ kappa____ phi______ frames
    -       93.5000  -30.0000  150.0000 92

#__ type_ start__ end____ width___ exp.time_
 13 omega   33.00   84.00   0.5000   80.0000
omega____ theta____ kappa____ phi______ frames
    -       93.5000  -95.0000 -180.0000 102

#__ type_ start__ end____ width___ exp.time_
 14 omega   75.00  118.00   0.5000   80.0000
omega____ theta____ kappa____ phi______ frames
    -       93.5000  125.0000    0.0000 86

#__ type_ start__ end____ width___ exp.time_
 15 omega   28.00   65.00   0.5000   80.0000
omega____ theta____ kappa____ phi______ frames
    -       93.5000 -125.0000   90.0000 74

#__ type_ start__ end____ width___ exp.time_
 16 omega   63.00  115.00   0.5000   80.0000
omega____ theta____ kappa____ phi______ frames
    -       93.5000   61.0000   90.0000 104

#__ type_ start__ end____ width___ exp.time_
 17 omega -120.00  -80.00   0.5000   17.0000
omega____ theta____ kappa____ phi______ frames
    -      -41.4431  -77.0000    0.0000 80
;
_diffrn_measurement_device_type 'Xcalibur, Ruby, Gemini ultra'
_diffrn_measurement_method '\w scans'
_diffrn_orient_matrix_UB_11 -0.0211753000
_diffrn_orient_matrix_UB_12 -0.0651376000
_diffrn_orient_matrix_UB_13 0.0604675000
_diffrn_orient_matrix_UB_21 0.1149625000
_diffrn_orient_matrix_UB_22 -0.0396917000
_diffrn_orient_matrix_UB_23 0.0125852000
_diffrn_orient_matrix_UB_31 0.0506790000
_diffrn_orient_matrix_UB_32 0.0629319000
_diffrn_orient_matrix_UB_33 0.0705444000
_diffrn_radiation_monochromator mirror
_diffrn_radiation_type CuK\a
_diffrn_radiation_wavelength 1.54178
_diffrn_reflns_av_R_equivalents 0.0317
_diffrn_reflns_av_unetI/netI 0.0355
_diffrn_reflns_Laue_measured_fraction_full 0.976
_diffrn_reflns_Laue_measured_fraction_max 0.995
_diffrn_reflns_limit_h_max 13
_diffrn_reflns_limit_h_min -15
_diffrn_reflns_limit_k_max 18
_diffrn_reflns_limit_k_min -17
_diffrn_reflns_limit_l_max 20
_diffrn_reflns_limit_l_min -16
_diffrn_reflns_number 17145
_diffrn_reflns_point_group_measured_fraction_full 0.976
_diffrn_reflns_point_group_measured_fraction_max 0.995
_diffrn_reflns_theta_full 67.500
_diffrn_reflns_theta_max 66.572
_diffrn_reflns_theta_min 3.800
_diffrn_source 'Enhance Ultra (Cu) X-ray Source'
_exptl_absorpt_coefficient_mu 10.017
_exptl_absorpt_correction_T_max 0.555
_exptl_absorpt_correction_T_min 0.463
_exptl_absorpt_correction_type analytical
_exptl_absorpt_process_details
;
CrysAlisPro, Agilent Technologies,
Version 1.171.36.21 (release 14-08-2012 CrysAlis171 .NET)
(compiled Sep 14 2012,17:21:16)
Analytical numeric absorption correction using a multifaceted crystal
			model based on expressions derived by R.C. Clark & J.S. Reid.
(Clark, R. C. & Reid, J. S. (1995). Acta Cryst. A51, 887-897)
;
_exptl_crystal_colour black
_exptl_crystal_colour_primary black
_exptl_crystal_density_diffrn 1.391
_exptl_crystal_description block
_exptl_crystal_F_000 1436
_exptl_crystal_size_max 0.1206
_exptl_crystal_size_mid 0.0983
_exptl_crystal_size_min 0.0882
_refine_diff_density_max 0.614
_refine_diff_density_min -0.402
_refine_diff_density_rms 0.062
_refine_ls_extinction_method none
_refine_ls_goodness_of_fit_ref 0.925
_refine_ls_hydrogen_treatment constr
_refine_ls_matrix_type full
_refine_ls_number_parameters 350
_refine_ls_number_reflns 5732
_refine_ls_number_restraints 0
_refine_ls_restrained_S_all 0.925
_refine_ls_R_factor_all 0.0332
_refine_ls_R_factor_gt 0.0288
_refine_ls_shift/su_max 0.001
_refine_ls_shift/su_mean 0.000
_refine_ls_structure_factor_coef Fsqd
_refine_ls_weighting_details 'w=1/[\s^2^(Fo^2^)+(0.0444P)^2^] where P=(Fo^2^+2Fc^2^)/3'
_refine_ls_weighting_scheme calc
_refine_ls_wR_factor_gt 0.0675
_refine_ls_wR_factor_ref 0.0683
_reflns_Friedel_coverage 0.000
_reflns_number_gt 4810
_reflns_number_total 5732
_reflns_threshold_expression 'I > 2\s(I)'
_cod_data_source_file c6cc06883a2.cif
_cod_data_source_block 1
_cod_database_code 7125107
_shelxl_version_number 2014/6
_chemical_oxdiff_formula 'C29 H50 Fe Co P5 N'
_shelx_space_group_comment
;
The symmetry employed for this shelxl refinement is uniquely defined
by the following loop, which should always be used as a source of
symmetry information in preference to the above space-group names.
They are only intended as comments.
;
_reflns_odcompleteness_completeness 98.42
_reflns_odcompleteness_iscentric 1
_reflns_odcompleteness_theta 66.97
_olex2_refinement_description
;
1. Fixed Uiso
 At 1.2 times of:
  All C(H) groups
 At 1.5 times of:
  All C(H,H,H) groups
2.a Aromatic/amide H refined with riding coordinates:
 C12(H12), C15(H15)
2.b Idealised Me refined as rotating group:
 C6(H6A,H6B,H6C), C7(H7A,H7B,H7C), C8(H8A,H8B,H8C), C9(H9A,H9B,H9C), C10(H10A,
 H10B,H10C), C17(H17A,H17B,H17C), C18(H18A,H18B,H18C), C19(H19A,H19B,H19C),
 C21(H21A,H21B,H21C), C22(H22A,H22B,H22C), C23(H23A,H23B,H23C), C25(H25A,H25B,
 H25C), C26(H26A,H26B,H26C), C27(H27A,H27B,H27C), C28(H28A,H28B,H28C), C29(H29A,
 H29B,H29C)
;
_olex2_submission_special_instructions 'No special instructions were received'

loop_
_space_group_symop_operation_xyz
'x, y, z'
'-x+1/2, y+1/2, -z+1/2'
'-x, -y, -z'
'x-1/2, -y-1/2, z-1/2'

loop_
_atom_site_label
_atom_site_type_symbol
_atom_site_fract_x
_atom_site_fract_y
_atom_site_fract_z
_atom_site_U_iso_or_equiv
_atom_site_adp_type
_atom_site_occupancy
_atom_site_site_symmetry_order
_atom_site_calc_flag
_atom_site_refinement_flags_posn
C1 C 0.27286(17) 0.32677(13) 0.50263(12) 0.0187(4) Uani 1 1 d .
C2 C 0.23864(18) 0.23877(13) 0.50235(12) 0.0198(4) Uani 1 1 d .
C3 C 0.32950(18) 0.19121(14) 0.55327(12) 0.0206(4) Uani 1 1 d .
C4 C 0.42016(18) 0.24886(14) 0.58531(12) 0.0206(4) Uani 1 1 d .
C5 C 0.38560(17) 0.33288(13) 0.55384(12) 0.0196(4) Uani 1 1 d .
C6 C 0.20048(19) 0.39841(14) 0.45825(14) 0.0254(5) Uani 1 1 d .
H6A H 0.1577 0.3792 0.4050 0.038 Uiso 1 1 calc GR
H6B H 0.2457 0.4462 0.4534 0.038 Uiso 1 1 calc GR
H6C H 0.1517 0.4158 0.4879 0.038 Uiso 1 1 calc GR
C7 C 0.12504(18) 0.20510(15) 0.46172(14) 0.0276(5) Uani 1 1 d .
H7A H 0.1296 0.1467 0.4452 0.041 Uiso 1 1 calc GR
H7B H 0.0895 0.2395 0.4148 0.041 Uiso 1 1 calc GR
H7C H 0.0829 0.2074 0.4990 0.041 Uiso 1 1 calc GR
C8 C 0.3272(2) 0.09851(15) 0.57524(15) 0.0313(5) Uani 1 1 d .
H8A H 0.2988 0.0931 0.6203 0.047 Uiso 1 1 calc GR
H8B H 0.4008 0.0755 0.5902 0.047 Uiso 1 1 calc GR
H8C H 0.2805 0.0674 0.5294 0.047 Uiso 1 1 calc GR
C9 C 0.5300(2) 0.22599(18) 0.64510(14) 0.0339(6) Uani 1 1 d .
H9A H 0.5244 0.2263 0.6992 0.051 Uiso 1 1 calc GR
H9B H 0.5845 0.2672 0.6416 0.051 Uiso 1 1 calc GR
H9C H 0.5516 0.1699 0.6328 0.051 Uiso 1 1 calc GR
C10 C 0.45257(19) 0.41326(15) 0.57496(14) 0.0287(5) Uani 1 1 d .
H10A H 0.4213 0.4564 0.5347 0.043 Uiso 1 1 calc GR
H10B H 0.5273 0.4017 0.5765 0.043 Uiso 1 1 calc GR
H10C H 0.4522 0.4334 0.6273 0.043 Uiso 1 1 calc GR
C11 C 0.50594(17) 0.36337(13) 0.20157(12) 0.0188(4) Uani 1 1 d .
C12 C 0.59407(17) 0.38631(13) 0.27175(12) 0.0190(4) Uani 1 1 d .
H12 H 0.6012 0.4396 0.2971 0.023 Uiso 1 1 calc R
C13 C 0.67084(17) 0.31700(13) 0.29865(12) 0.0196(4) Uani 1 1 d .
C14 C 0.62786(18) 0.24607(14) 0.24389(12) 0.0202(4) Uani 1 1 d .
C15 C 0.52648(19) 0.27651(13) 0.18593(13) 0.0212(4) Uani 1 1 d .
H15 H 0.4807 0.2436 0.1439 0.025 Uiso 1 1 calc R
C16 C 0.41527(18) 0.42089(14) 0.14945(12) 0.0216(5) Uani 1 1 d .
C17 C 0.30369(19) 0.37438(15) 0.12126(14) 0.0290(5) Uani 1 1 d .
H17A H 0.3105 0.3232 0.0923 0.044 Uiso 1 1 calc GR
H17B H 0.2491 0.4114 0.0860 0.044 Uiso 1 1 calc GR
H17C H 0.2816 0.3595 0.1677 0.044 Uiso 1 1 calc GR
C18 C 0.40374(19) 0.50279(14) 0.19510(13) 0.0259(5) Uani 1 1 d .
H18A H 0.3896 0.4878 0.2447 0.039 Uiso 1 1 calc GR
H18B H 0.3434 0.5365 0.1617 0.039 Uiso 1 1 calc GR
H18C H 0.4710 0.5354 0.2075 0.039 Uiso 1 1 calc GR
C19 C 0.4487(2) 0.44548(16) 0.07402(14) 0.0324(6) Uani 1 1 d .
H19A H 0.5186 0.4747 0.0910 0.049 Uiso 1 1 calc GR
H19B H 0.3934 0.4826 0.0395 0.049 Uiso 1 1 calc GR
H19C H 0.4548 0.3945 0.0446 0.049 Uiso 1 1 calc GR
C20 C 0.78047(18) 0.33288(14) 0.36683(13) 0.0227(5) Uani 1 1 d .
C21 C 0.76621(19) 0.40524(15) 0.42347(14) 0.0266(5) Uani 1 1 d .
H21A H 0.7096 0.3896 0.4466 0.040 Uiso 1 1 calc GR
H21B H 0.7455 0.4573 0.3928 0.040 Uiso 1 1 calc GR
H21C H 0.8347 0.4139 0.4662 0.040 Uiso 1 1 calc GR
C22 C 0.82762(19) 0.25591(15) 0.42231(14) 0.0261(5) Uani 1 1 d .
H22A H 0.8919 0.2736 0.4655 0.039 Uiso 1 1 calc GR
H22B H 0.8476 0.2114 0.3912 0.039 Uiso 1 1 calc GR
H22C H 0.7728 0.2346 0.4449 0.039 Uiso 1 1 calc GR
C23 C 0.86623(19) 0.36374(16) 0.32651(15) 0.0296(5) Uani 1 1 d .
H23A H 0.9334 0.3795 0.3679 0.044 Uiso 1 1 calc GR
H23B H 0.8374 0.4126 0.2927 0.044 Uiso 1 1 calc GR
H23C H 0.8811 0.3183 0.2939 0.044 Uiso 1 1 calc GR
C24 C 0.67494(19) 0.15705(14) 0.23484(13) 0.0243(5) Uani 1 1 d .
C25 C 0.6783(2) 0.09514(14) 0.30479(14) 0.0266(5) Uani 1 1 d .
H25A H 0.6041 0.0808 0.3028 0.040 Uiso 1 1 calc GR
H25B H 0.7156 0.1222 0.3559 0.040 Uiso 1 1 calc GR
H25C H 0.7172 0.0438 0.2994 0.040 Uiso 1 1 calc GR
C26 C 0.7909(2) 0.16545(16) 0.22564(16) 0.0320(5) Uani 1 1 d .
H26A H 0.8137 0.1109 0.2107 0.048 Uiso 1 1 calc GR
H26B H 0.8424 0.1839 0.2764 0.048 Uiso 1 1 calc GR
H26C H 0.7890 0.2069 0.1841 0.048 Uiso 1 1 calc GR
C27 C 0.6018(2) 0.11439(15) 0.15606(15) 0.0325(6) Uani 1 1 d .
H27A H 0.5282 0.1071 0.1590 0.049 Uiso 1 1 calc GR
H27B H 0.6320 0.0594 0.1497 0.049 Uiso 1 1 calc GR
H27C H 0.5994 0.1501 0.1103 0.049 Uiso 1 1 calc GR
C28 C 0.3794(2) 0.00153(15) 0.25639(16) 0.0345(6) Uani 1 1 d .
H28A H 0.3104 -0.0290 0.2388 0.052 Uiso 1 1 calc GR
H28B H 0.4131 -0.0063 0.3139 0.052 Uiso 1 1 calc GR
H28C H 0.4278 -0.0201 0.2282 0.052 Uiso 1 1 calc GR
C29 C 0.2963(2) 0.11290(17) 0.15515(15) 0.0369(6) Uani 1 1 d .
H29A H 0.3361 0.0939 0.1195 0.055 Uiso 1 1 calc GR
H29B H 0.2852 0.1738 0.1498 0.055 Uiso 1 1 calc GR
H29C H 0.2259 0.0845 0.1410 0.055 Uiso 1 1 calc GR
N1 N 0.35952(17) 0.09232(12) 0.23879(12) 0.0310(5) Uani 1 1 d .
P1 P 0.46364(5) 0.12890(4) 0.43188(3) 0.02355(13) Uani 1 1 d .
P2 P 0.54957(4) 0.25177(4) 0.44121(3) 0.02091(12) Uani 1 1 d .
P3 P 0.40613(5) 0.35084(3) 0.37005(3) 0.02061(12) Uani 1 1 d .
P4 P 0.27519(5) 0.25581(4) 0.32366(3) 0.02297(13) Uani 1 1 d .
P5 P 0.40406(5) 0.17052(3) 0.30679(3) 0.02036(12) Uani 1 1 d .
Fe1 Fe 0.37514(3) 0.25005(2) 0.45797(2) 0.01493(8) Uani 1 1 d .
Co1 Co 0.50583(3) 0.28085(2) 0.30084(2) 0.01633(9) Uani 1 1 d .

loop_
_atom_site_aniso_label
_atom_site_aniso_U_11
_atom_site_aniso_U_22
_atom_site_aniso_U_33
_atom_site_aniso_U_23
_atom_site_aniso_U_13
_atom_site_aniso_U_12
C1 0.0184(10) 0.0221(11) 0.0186(10) -0.0022(8) 0.0103(9) 0.0016(9)
C2 0.0187(11) 0.0233(11) 0.0198(10) 0.0007(8) 0.0092(9) -0.0008(9)
C3 0.0195(11) 0.0260(11) 0.0194(10) 0.0037(8) 0.0106(9) 0.0012(9)
C4 0.0189(11) 0.0307(11) 0.0139(9) 0.0001(9) 0.0077(8) 0.0001(9)
C5 0.0201(11) 0.0242(11) 0.0170(10) -0.0043(8) 0.0094(8) -0.0033(9)
C6 0.0263(12) 0.0242(11) 0.0295(12) 0.0026(9) 0.0142(10) 0.0046(9)
C7 0.0167(11) 0.0324(13) 0.0341(12) 0.0009(10) 0.0086(10) -0.0041(10)
C8 0.0348(13) 0.0288(12) 0.0345(13) 0.0117(10) 0.0172(11) 0.0032(11)
C9 0.0235(12) 0.0529(16) 0.0214(11) 0.0079(11) 0.0013(10) 0.0025(11)
C10 0.0270(12) 0.0318(13) 0.0288(12) -0.0111(10) 0.0110(10) -0.0102(10)
C11 0.0223(11) 0.0192(10) 0.0183(10) 0.0041(8) 0.0112(9) 0.0022(9)
C12 0.0214(11) 0.0164(10) 0.0222(10) 0.0026(8) 0.0112(9) 0.0010(8)
C13 0.0182(11) 0.0215(11) 0.0221(10) 0.0025(8) 0.0107(9) 0.0001(9)
C14 0.0247(11) 0.0209(10) 0.0193(10) 0.0029(8) 0.0131(9) 0.0046(9)
C15 0.0272(12) 0.0212(11) 0.0172(10) -0.0006(8) 0.0097(9) 0.0014(9)
C16 0.0248(11) 0.0227(11) 0.0186(10) 0.0038(8) 0.0087(9) 0.0055(9)
C17 0.0258(12) 0.0319(12) 0.0248(11) 0.0025(10) 0.0014(10) 0.0043(10)
C18 0.0300(12) 0.0232(11) 0.0256(11) 0.0019(9) 0.0100(10) 0.0076(10)
C19 0.0414(15) 0.0341(13) 0.0263(12) 0.0109(10) 0.0172(11) 0.0131(11)
C20 0.0171(11) 0.0256(11) 0.0262(11) 0.0037(9) 0.0082(9) -0.0002(9)
C21 0.0225(11) 0.0285(12) 0.0269(11) -0.0014(9) 0.0050(10) -0.0031(10)
C22 0.0189(11) 0.0307(12) 0.0290(11) 0.0062(10) 0.0080(9) 0.0039(9)
C23 0.0218(12) 0.0324(13) 0.0372(13) 0.0046(10) 0.0130(10) -0.0018(10)
C24 0.0294(12) 0.0214(11) 0.0270(11) 0.0034(9) 0.0157(10) 0.0071(9)
C25 0.0319(13) 0.0210(11) 0.0315(12) 0.0046(9) 0.0165(10) 0.0051(10)
C26 0.0360(14) 0.0297(12) 0.0389(13) 0.0043(10) 0.0242(12) 0.0096(11)
C27 0.0440(15) 0.0233(12) 0.0325(13) -0.0044(10) 0.0152(11) 0.0080(11)
C28 0.0399(15) 0.0231(12) 0.0419(14) -0.0100(11) 0.0147(12) -0.0068(11)
C29 0.0372(14) 0.0378(14) 0.0317(13) -0.0090(11) 0.0050(11) -0.0013(12)
N1 0.0396(12) 0.0250(10) 0.0269(10) -0.0054(8) 0.0083(9) -0.0025(9)
P1 0.0280(3) 0.0210(3) 0.0247(3) 0.0035(2) 0.0126(2) 0.0042(2)
P2 0.0156(3) 0.0294(3) 0.0185(3) 0.0024(2) 0.0064(2) 0.0006(2)
P3 0.0254(3) 0.0191(3) 0.0216(3) 0.0019(2) 0.0135(2) 0.0023(2)
P4 0.0186(3) 0.0305(3) 0.0181(3) -0.0016(2) 0.0033(2) 0.0031(2)
P5 0.0214(3) 0.0202(3) 0.0209(3) -0.0019(2) 0.0086(2) -0.0014(2)
Fe1 0.01338(16) 0.01782(16) 0.01421(15) 0.00043(12) 0.00524(12) 0.00032(12)
Co1 0.01733(17) 0.01684(17) 0.01623(16) 0.00072(13) 0.00729(13) 0.00073(13)

loop_
_atom_type_symbol
_atom_type_description
_atom_type_scat_dispersion_real
_atom_type_scat_dispersion_imag
_atom_type_scat_source
C C 0.0181 0.0091 'International Tables Vol C Tables 4.2.6.8 and 6.1.1.4'
H H 0.0000 0.0000 'International Tables Vol C Tables 4.2.6.8 and 6.1.1.4'
N N 0.0311 0.0180 'International Tables Vol C Tables 4.2.6.8 and 6.1.1.4'
P P 0.2955 0.4335 'International Tables Vol C Tables 4.2.6.8 and 6.1.1.4'
Fe Fe -1.1336 3.1974 'International Tables Vol C Tables 4.2.6.8 and 6.1.1.4'
Co Co -2.3653 3.6143 'International Tables Vol C Tables 4.2.6.8 and 6.1.1.4'

loop_
_exptl_crystal_face_index_h
_exptl_crystal_face_index_k
_exptl_crystal_face_index_l
_exptl_crystal_face_perp_dist
_exptl_oxdiff_crystal_face_indexfrac_h
_exptl_oxdiff_crystal_face_indexfrac_k
_exptl_oxdiff_crystal_face_indexfrac_l
_exptl_oxdiff_crystal_face_x
_exptl_oxdiff_crystal_face_y
_exptl_oxdiff_crystal_face_z
-1 8 7 0.0622 -0.6589 7.8313 6.9736 -0.0745 -0.2988 0.9514
4 3 7 0.0586 4.2418 3.2411 6.6845 0.1033 0.4431 0.8905
5 -8 -3 0.0418 5.2472 -7.7760 -3.0599 0.2104 0.8734 -0.4393
-4 -4 -7 0.0508 -3.6979 -4.0152 -6.9711 -0.0817 -0.3535 -0.9319
-7 5 -1 0.0447 -6.6708 4.5593 -1.2301 -0.2301 -0.9633 -0.1379
3 5 7 0.0549 3.2342 4.5565 7.1797 0.0689 0.2813 0.9571
-7 5 -1 0.0317 -6.6575 4.6948 -1.0985 -0.2313 -0.9655 -0.1194
-4 -3 -7 0.0455 -4.4590 -2.8502 -6.5628 -0.1168 -0.4821 -0.8683
3 -8 -5 0.0500 3.2851 -8.4575 -5.4273 0.1532 0.6451 -0.7486
1 6 8 0.0608 0.9849 5.9047 8.1442 0.0870 -0.0186 0.9960
-3 0 11 0.0512 -2.7197 0.0630 11.2286 0.7325 -0.1738 0.6582
-5 -8 4 0.0281 -4.9961 -7.7568 4.4099 0.8777 -0.2110 -0.4303
1 -3 -10 0.0491 0.8659 -3.3231 -10.3791 -0.4295 0.1008 -0.8974
4 3 -11 0.0514 3.9694 2.7215 -10.5925 -0.9018 0.2150 -0.3748
0 4 10 0.0545 -0.4062 4.0876 9.9135 0.3418 -0.0842 0.9360
4 8 1 0.0686 3.8623 8.4362 1.4705 -0.5424 0.1277 0.8304
4 3 -11 0.0368 3.9049 2.5184 -10.6784 -0.8924 0.2146 -0.3969
0 -4 -10 0.0441 0.4624 -4.0041 -9.9718 -0.3519 0.0866 -0.9320
-5 -7 6 0.0435 -5.0441 -7.3480 5.5059 0.9184 -0.2189 -0.3296

loop_
_geom_angle_atom_site_label_1
_geom_angle_atom_site_label_2
_geom_angle_atom_site_label_3
_geom_angle
C2 C1 C6 124.89(19)
C2 C1 Fe1 71.10(12)
C5 C1 C2 107.98(18)
C5 C1 C6 127.1(2)
C5 C1 Fe1 69.33(11)
C6 C1 Fe1 126.33(14)
C1 C2 C7 125.79(19)
C1 C2 Fe1 68.88(11)
C3 C2 C1 107.92(18)
C3 C2 C7 126.09(19)
C3 C2 Fe1 70.56(12)
C7 C2 Fe1 130.06(15)
C2 C3 C4 108.29(19)
C2 C3 C8 125.7(2)
C2 C3 Fe1 70.19(11)
C4 C3 C8 125.8(2)
C4 C3 Fe1 69.24(11)
C8 C3 Fe1 130.31(16)
C3 C4 C5 108.18(18)
C3 C4 C9 125.7(2)
C3 C4 Fe1 71.11(11)
C5 C4 C9 126.0(2)
C5 C4 Fe1 69.03(11)
C9 C4 Fe1 128.05(16)
C1 C5 C10 126.2(2)
C1 C5 Fe1 70.33(11)
C4 C5 C1 107.63(18)
C4 C5 C10 126.1(2)
C4 C5 Fe1 70.77(11)
C10 C5 Fe1 127.31(15)
C12 C11 C15 105.07(18)
C12 C11 C16 127.73(19)
C12 C11 Co1 70.36(11)
C15 C11 C16 126.97(19)
C15 C11 Co1 68.17(12)
C16 C11 Co1 129.74(15)
C11 C12 C13 111.39(18)
C11 C12 Co1 71.01(12)
C13 C12 Co1 72.52(12)
C12 C13 C14 106.46(18)
C12 C13 C20 119.36(19)
C12 C13 Co1 68.81(12)
C14 C13 C20 133.69(19)
C14 C13 Co1 69.29(12)
C20 C13 Co1 132.33(14)
C13 C14 C24 132.5(2)
C13 C14 Co1 71.77(12)
C15 C14 C13 106.04(18)
C15 C14 C24 121.16(19)
C15 C14 Co1 67.63(12)
C24 C14 Co1 129.31(15)
C11 C15 C14 111.00(19)
C11 C15 Co1 72.66(12)
C14 C15 Co1 72.59(12)
C11 C16 C17 111.54(18)
C11 C16 C18 111.34(17)
C11 C16 C19 106.86(17)
C17 C16 C19 108.78(19)
C18 C16 C17 109.21(18)
C18 C16 C19 109.02(18)
C13 C20 C21 110.23(17)
C13 C20 C23 107.65(17)
C21 C20 C23 107.47(18)
C22 C20 C13 115.89(18)
C22 C20 C21 105.92(18)
C22 C20 C23 109.40(18)
C14 C24 C26 110.54(19)
C14 C24 C27 109.41(18)
C25 C24 C14 113.64(18)
C25 C24 C26 110.10(19)
C25 C24 C27 106.61(18)
C26 C24 C27 106.19(19)
C28 N1 C29 115.41(19)
C28 N1 P5 124.47(16)
C29 N1 P5 120.11(16)
P2 P1 Fe1 62.24(2)
P5 P1 P2 79.71(3)
P5 P1 Fe1 84.90(2)
P1 P2 P3 103.96(3)
P1 P2 Fe1 61.59(2)
P1 P2 Co1 98.10(3)
Fe1 P2 P3 58.141(19)
Fe1 P2 Co1 101.76(2)
Co1 P2 P3 56.986(19)
P4 P3 P2 97.02(3)
P4 P3 Fe1 60.82(2)
P4 P3 Co1 88.23(3)
Fe1 P3 P2 59.074(19)
Co1 P3 P2 60.32(2)
Co1 P3 Fe1 105.06(2)
P3 P4 P5 86.75(3)
P3 P4 Fe1 62.18(2)
P5 P4 Fe1 84.84(2)
N1 P5 P1 115.09(8)
N1 P5 P4 115.63(8)
N1 P5 Co1 128.39(8)
P1 P5 P4 95.21(3)
P1 P5 Co1 104.94(3)
Co1 P5 P4 90.51(3)
C1 Fe1 C2 40.02(8)
C1 Fe1 C3 66.72(8)
C1 Fe1 C4 67.20(8)
C1 Fe1 P1 159.76(6)
C1 Fe1 P2 140.35(6)
C1 Fe1 P3 96.31(6)
C1 Fe1 P4 98.14(6)
C2 Fe1 C3 39.25(8)
C2 Fe1 P1 120.57(6)
C2 Fe1 P2 165.97(6)
C2 Fe1 P3 128.76(6)
C2 Fe1 P4 96.55(6)
C3 Fe1 P1 93.90(6)
C3 Fe1 P2 127.32(6)
C3 Fe1 P3 162.37(6)
C3 Fe1 P4 127.56(6)
C4 Fe1 C2 66.60(8)
C4 Fe1 C3 39.64(8)
C4 Fe1 P1 102.04(6)
C4 Fe1 P2 100.01(6)
C4 Fe1 P3 130.77(6)
C4 Fe1 P4 162.86(6)
C5 Fe1 C1 40.35(8)
C5 Fe1 C2 67.38(8)
C5 Fe1 C3 67.13(8)
C5 Fe1 C4 40.20(8)
C5 Fe1 P1 138.67(6)
C5 Fe1 P2 105.54(6)
C5 Fe1 P3 97.05(6)
C5 Fe1 P4 131.93(6)
P1 Fe1 P2 56.17(2)
P3 Fe1 P1 103.44(2)
P3 Fe1 P2 62.78(2)
P4 Fe1 P1 89.05(2)
P4 Fe1 P2 97.02(2)
P4 Fe1 P3 57.00(2)
C11 Co1 C13 65.81(8)
C11 Co1 C14 66.60(8)
C11 Co1 P2 151.64(6)
C11 Co1 P3 105.93(6)
C11 Co1 P5 131.40(6)
C12 Co1 C11 38.63(8)
C12 Co1 C13 38.68(8)
C12 Co1 C14 65.04(8)
C12 Co1 P2 114.72(6)
C12 Co1 P3 100.16(6)
C12 Co1 P5 169.65(6)
C13 Co1 P2 98.58(6)
C13 Co1 P3 125.63(6)
C14 Co1 C13 38.94(8)
C14 Co1 P2 116.83(6)
C14 Co1 P3 164.14(6)
C14 Co1 P5 110.41(6)
C15 Co1 C11 39.18(8)
C15 Co1 C12 64.42(8)
C15 Co1 C13 65.38(8)
C15 Co1 C14 39.78(8)
C15 Co1 P2 156.22(6)
C15 Co1 P3 140.71(6)
C15 Co1 P5 105.92(6)
P3 Co1 P2 62.69(2)
P5 Co1 C13 142.60(6)
P5 Co1 P2 75.60(2)
P5 Co1 P3 85.13(2)

loop_
_geom_bond_atom_site_label_1
_geom_bond_atom_site_label_2
_geom_bond_distance
C1 C2 1.438(3)
C1 C5 1.434(3)
C1 C6 1.497(3)
C1 Fe1 2.086(2)
C2 C3 1.423(3)
C2 C7 1.491(3)
C2 Fe1 2.116(2)
C3 C4 1.430(3)
C3 C8 1.496(3)
C3 Fe1 2.121(2)
C4 C5 1.433(3)
C4 C9 1.499(3)
C4 Fe1 2.096(2)
C5 C10 1.494(3)
C5 Fe1 2.073(2)
C11 C12 1.417(3)
C11 C15 1.420(3)
C11 C16 1.515(3)
C11 Co1 2.146(2)
C12 C13 1.433(3)
C12 Co1 2.137(2)
C13 C14 1.447(3)
C13 C20 1.539(3)
C13 Co1 2.187(2)
C14 C15 1.444(3)
C14 C24 1.538(3)
C14 Co1 2.153(2)
C15 Co1 2.087(2)
C16 C17 1.532(3)
C16 C18 1.532(3)
C16 C19 1.542(3)
C20 C21 1.541(3)
C20 C22 1.536(3)
C20 C23 1.545(3)
C24 C25 1.538(3)
C24 C26 1.540(3)
C24 C27 1.540(3)
C28 N1 1.452(3)
C29 N1 1.454(3)
N1 P5 1.6649(19)
P1 P2 2.1854(8)
P1 P5 2.1569(8)
P1 Fe1 2.3139(6)
P2 P3 2.4132(8)
P2 Fe1 2.3278(6)
P2 Co1 2.3596(6)
P3 P4 2.1855(8)
P3 Fe1 2.3048(6)
P3 Co1 2.2774(6)
P4 P5 2.2004(8)
P4 Fe1 2.2752(6)
P5 Co1 2.1743(6)
